data_7114160
loop_
_publ_author_name
'Neeraj, S.'
'Cheetham, A. K.'

_publ_section_title
;
 Synthesis of open-framework zinc phosphates from organophosphorus amides
;
_journal_issue 16
_journal_name_full 'Chemical Communications'
_journal_page_first 1738
_journal_paper_doi 10.1039/b205557k
_journal_year 2002
_chemical_formula_moiety '[C2NH8][Zn3(PO4)(HPO4)2].H2O'
_chemical_formula_sum 'C2 H10 N O13 P3 Zn3'
_chemical_formula_weight 545.13
_chemical_name_common
;
Zinc Phosphate with N,N'dimethylamine
;
_space_group_IT_number 14
_symmetry_space_group_name_Hall '-P 2ybc'
_symmetry_space_group_name_H-M 'P 1 21/c 1'
_atom_sites_solution_hydrogens geom
_atom_sites_solution_primary direct
_atom_sites_solution_secondary difmap
_audit_creation_method SHELXL-97
_cell_angle_alpha 90.00
_cell_angle_beta 95.088(2)
_cell_angle_gamma 90.00
_cell_formula_units_Z 4
_cell_length_a 12.6528(11)
_cell_length_b 5.1909(4)
_cell_length_c 21.1457(18)
_cell_measurement_temperature 293(2)
_cell_volume 1383.4(2)
_computing_structure_refinement 'SHELXL-97 (Sheldrick, 1997)'
_computing_structure_solution 'SHELXS-97 (Sheldrick, 1990)'
_diffrn_ambient_temperature 293(2)
_diffrn_measured_fraction_theta_full 0.926
_diffrn_measured_fraction_theta_max 0.926
_diffrn_radiation_monochromator graphite
_diffrn_radiation_source 'fine-focus sealed tube'
_diffrn_radiation_type MoK\a
_diffrn_radiation_wavelength 0.71073
_diffrn_reflns_av_R_equivalents 0.0599
_diffrn_reflns_av_sigmaI/netI 0.0519
_diffrn_reflns_limit_h_max 15
_diffrn_reflns_limit_h_min -16
_diffrn_reflns_limit_k_max 6
_diffrn_reflns_limit_k_min -6
_diffrn_reflns_limit_l_max 26
_diffrn_reflns_limit_l_min -20
_diffrn_reflns_number 7705
_diffrn_reflns_theta_full 28.30
_diffrn_reflns_theta_max 28.30
_diffrn_reflns_theta_min 2.41
_exptl_absorpt_coefficient_mu 5.575
_exptl_crystal_colour Colorless
_exptl_crystal_density_diffrn 2.617
_exptl_crystal_density_method 'not measured'
_exptl_crystal_description 'Long rod'
_exptl_crystal_F_000 1072
_exptl_crystal_size_max 0.6
_exptl_crystal_size_mid 0.12
_exptl_crystal_size_min 0.08
_refine_diff_density_max 0.698
_refine_diff_density_min -0.926
_refine_diff_density_rms 0.162
_refine_ls_extinction_coef 0.0054(4)
_refine_ls_extinction_expression Fc^*^=kFc[1+0.001xFc^2^\l^3^/sin(2\q)]^-1/4^
_refine_ls_extinction_method SHELXL
_refine_ls_goodness_of_fit_ref 1.009
_refine_ls_hydrogen_treatment mixed
_refine_ls_matrix_type full
_refine_ls_number_parameters 200
_refine_ls_number_reflns 3171
_refine_ls_number_restraints 0
_refine_ls_restrained_S_all 1.009
_refine_ls_R_factor_all 0.0427
_refine_ls_R_factor_gt 0.0341
_refine_ls_shift/su_max 0.001
_refine_ls_shift/su_mean 0.000
_refine_ls_structure_factor_coef Fsqd
_refine_ls_weighting_details 'calc w=1/[\s^2^(Fo^2^)+(0.0491P)^2^+0.0000P] where P=(Fo^2^+2Fc^2^)/3'
_refine_ls_weighting_scheme calc
_refine_ls_wR_factor_gt 0.0868
_refine_ls_wR_factor_ref 0.0904
_reflns_number_gt 2604
_reflns_number_total 3171
_reflns_threshold_expression >2sigma(I)
_cod_data_source_file b205557k.txt
_cod_data_source_block Compound_I
_cod_database_code 7114160

loop_
_symmetry_equiv_pos_as_xyz
'x, y, z'
'-x, y+1/2, -z+1/2'
'-x, -y, -z'
'x, -y-1/2, z-1/2'

loop_
_atom_site_label
_atom_site_type_symbol
_atom_site_fract_x
_atom_site_fract_y
_atom_site_fract_z
_atom_site_U_iso_or_equiv
_atom_site_adp_type
_atom_site_occupancy
_atom_site_symmetry_multiplicity
_atom_site_calc_flag
_atom_site_refinement_flags
Zn1 Zn 0.00597(3) 0.21510(8) 0.070543(18) 0.01404(12) Uani 1 1 d .
Zn2 Zn -0.00112(3) 0.73311(7) 0.172723(17) 0.01411(12) Uani 1 1 d .
Zn3 Zn 0.39935(3) -0.22196(8) 0.054651(18) 0.01604(13) Uani 1 1 d .
P1 P 0.13998(7) -0.26768(16) 0.05251(4) 0.01173(19) Uani 1 1 d .
P2 P -0.12672(7) 0.24183(16) 0.18659(4) 0.01230(19) Uani 1 1 d .
P3 P 0.47221(7) -0.29911(17) -0.08318(4) 0.0155(2) Uani 1 1 d .
O1 O 0.11566(19) 0.4457(5) 0.04952(11) 0.0216(5) Uani 1 1 d .
O2 O -0.11773(17) 0.1427(5) 0.01308(10) 0.0181(5) Uani 1 1 d .
O3 O -0.03717(18) 0.3747(5) 0.15073(10) 0.0174(5) Uani 1 1 d .
O4 O 0.06544(17) -0.1298(5) 0.09755(10) 0.0151(5) Uani 1 1 d .
O5 O 0.1017(2) 0.7963(5) 0.24236(11) 0.0221(6) Uani 1 1 d .
O6 O -0.12340(18) 0.9555(4) 0.17088(11) 0.0183(5) Uani 1 1 d .
O7 O 0.39430(19) -0.3291(6) -0.03265(12) 0.0289(6) Uani 1 1 d .
O8 O 0.43111(19) 0.1388(5) 0.06135(13) 0.0266(6) Uani 1 1 d .
O9 O 0.4950(2) -0.4393(5) 0.10692(11) 0.0230(6) Uani 1 1 d .
O10 O 0.25407(18) -0.2198(5) 0.07987(11) 0.0191(5) Uani 1 1 d .
O11 O -0.23193(18) 0.3622(5) 0.16567(12) 0.0240(6) Uani 1 1 d .
H10 H -0.2773 0.2495 0.1607 0.036 Uiso 1 1 calc R
O12 O 0.41077(18) -0.1499(5) -0.14023(11) 0.0233(6) Uani 1 1 d .
H9 H 0.3526 -0.2169 -0.1489 0.035 Uiso 1 1 calc R
O100 O 0.2666(3) -0.7694(6) -0.06258(17) 0.0483(9) Uani 1 1 d .
N1 N 0.2855(2) 0.0398(7) 0.19934(15) 0.0319(8) Uani 1 1 d .
H8 H 0.2743 -0.0263 0.1600 0.038 Uiso 1 1 calc R
H7 H 0.2401 -0.0377 0.2237 0.038 Uiso 1 1 calc R
C2 C 0.3947(4) -0.0187(11) 0.2247(2) 0.0511(14) Uani 1 1 d .
H6 H 0.4049 -0.2020 0.2257 0.077 Uiso 1 1 calc R
H5 H 0.4069 0.0492 0.2670 0.077 Uiso 1 1 calc R
H4 H 0.4435 0.0584 0.1981 0.077 Uiso 1 1 calc R
C1 C 0.2624(5) 0.3139(10) 0.1967(3) 0.0581(15) Uani 1 1 d .
H3 H 0.1902 0.3400 0.1799 0.087 Uiso 1 1 calc R
H2 H 0.3092 0.3975 0.1699 0.087 Uiso 1 1 calc R
H1 H 0.2726 0.3853 0.2387 0.087 Uiso 1 1 calc R

loop_
_atom_site_aniso_label
_atom_site_aniso_U_11
_atom_site_aniso_U_22
_atom_site_aniso_U_33
_atom_site_aniso_U_23
_atom_site_aniso_U_13
_atom_site_aniso_U_12
Zn1 0.0150(2) 0.0127(2) 0.0148(2) -0.00018(14) 0.00353(15) -0.00095(14)
Zn2 0.0158(2) 0.0126(2) 0.0145(2) -0.00029(14) 0.00433(15) -0.00054(14)
Zn3 0.0133(2) 0.0166(2) 0.0186(2) -0.00152(15) 0.00378(15) -0.00079(15)
P1 0.0106(4) 0.0120(4) 0.0132(4) 0.0002(3) 0.0043(3) -0.0016(3)
P2 0.0110(4) 0.0132(5) 0.0130(4) -0.0006(3) 0.0030(3) -0.0003(3)
P3 0.0130(4) 0.0150(5) 0.0187(4) -0.0012(3) 0.0024(3) -0.0010(3)
O1 0.0231(13) 0.0127(14) 0.0305(14) 0.0013(10) 0.0117(10) -0.0017(10)
O2 0.0189(12) 0.0221(14) 0.0134(11) 0.0037(10) 0.0021(9) -0.0047(10)
O3 0.0228(12) 0.0121(12) 0.0190(11) -0.0021(10) 0.0112(9) -0.0065(10)
O4 0.0166(11) 0.0125(13) 0.0175(11) 0.0019(10) 0.0093(9) 0.0034(9)
O5 0.0240(13) 0.0284(16) 0.0141(12) 0.0023(10) 0.0018(10) -0.0044(11)
O6 0.0150(11) 0.0116(13) 0.0288(13) -0.0013(10) 0.0058(9) 0.0011(9)
O7 0.0219(14) 0.0458(18) 0.0199(13) -0.0081(12) 0.0060(10) -0.0079(12)
O8 0.0195(12) 0.0174(14) 0.0418(16) 0.0001(12) -0.0041(11) -0.0033(11)
O9 0.0306(14) 0.0142(14) 0.0236(13) -0.0046(10) -0.0018(10) 0.0045(10)
O10 0.0109(11) 0.0251(15) 0.0214(12) 0.0000(10) 0.0027(9) -0.0027(9)
O11 0.0163(12) 0.0213(14) 0.0336(14) 0.0007(12) -0.0020(10) 0.0018(11)
O12 0.0191(12) 0.0212(14) 0.0287(14) 0.0077(12) -0.0023(10) -0.0018(11)
O100 0.043(2) 0.049(2) 0.052(2) 0.0011(15) -0.0028(17) -0.0052(15)
N1 0.0269(17) 0.039(2) 0.0310(18) -0.0048(16) 0.0113(14) -0.0068(15)
C2 0.039(3) 0.068(4) 0.047(3) 0.016(3) 0.007(2) 0.003(2)
C1 0.078(4) 0.041(3) 0.056(3) 0.004(3) 0.011(3) 0.013(3)

loop_
_atom_type_symbol
_atom_type_description
_atom_type_scat_dispersion_real
_atom_type_scat_dispersion_imag
_atom_type_scat_source
C C 0.0033 0.0016 'International Tables Vol C Tables 4.2.6.8 and 6.1.1.4'
H H 0.0000 0.0000 'International Tables Vol C Tables 4.2.6.8 and 6.1.1.4'
N N 0.0061 0.0033 'International Tables Vol C Tables 4.2.6.8 and 6.1.1.4'
O O 0.0106 0.0060 'International Tables Vol C Tables 4.2.6.8 and 6.1.1.4'
P P 0.1023 0.0942 'International Tables Vol C Tables 4.2.6.8 and 6.1.1.4'
Zn Zn 0.2839 1.4301 'International Tables Vol C Tables 4.2.6.8 and 6.1.1.4'

loop_
_geom_angle_atom_site_label_1
_geom_angle_atom_site_label_2
_geom_angle_atom_site_label_3
_geom_angle
_geom_angle_site_symmetry_1
_geom_angle_site_symmetry_3
O1 Zn1 O2 122.63(10) . .
O1 Zn1 O4 111.28(10) . .
O2 Zn1 O4 105.56(10) . .
O1 Zn1 O3 101.26(10) . .
O2 Zn1 O3 110.25(10) . .
O4 Zn1 O3 104.56(9) . .
O5 Zn2 O6 113.84(10) . .
O5 Zn2 O3 118.36(11) . .
O6 Zn2 O3 113.19(10) . .
O5 Zn2 O4 104.30(10) . 1_565
O6 Zn2 O4 99.50(10) . 1_565
O3 Zn2 O4 104.78(9) . 1_565
O8 Zn3 O7 110.00(12) . .
O8 Zn3 O9 114.34(10) . .
O7 Zn3 O9 110.27(11) . .
O8 Zn3 O10 99.78(11) . .
O7 Zn3 O10 108.11(10) . .
O9 Zn3 O10 113.79(11) . .
O1 P1 O10 110.87(14) 1_545 .
O1 P1 O2 110.86(14) 1_545 3
O10 P1 O2 111.42(13) . 3
O1 P1 O4 109.94(13) 1_545 .
O10 P1 O4 107.11(13) . .
O2 P1 O4 106.47(13) 3 .
O11 P2 O6 112.49(14) . 1_545
O11 P2 O5 108.22(14) . 2_545
O6 P2 O5 112.70(14) 1_545 2_545
O11 P2 O3 109.41(14) . .
O6 P2 O3 106.67(13) 1_545 .
O5 P2 O3 107.19(14) 2_545 .
O8 P3 O9 110.75(15) 3_655 3_645
O8 P3 O7 113.37(15) 3_655 .
O9 P3 O7 110.68(16) 3_645 .
O8 P3 O12 107.01(14) 3_655 .
O9 P3 O12 108.47(14) 3_645 .
O7 P3 O12 106.28(15) . .
P1 O1 Zn1 138.66(16) 1_565 .
P1 O2 Zn1 124.06(14) 3 .
P2 O3 Zn2 117.57(13) . .
P2 O3 Zn1 119.12(13) . .
Zn2 O3 Zn1 121.14(11) . .
P1 O4 Zn2 129.73(14) . 1_545
P1 O4 Zn1 117.66(12) . .
Zn2 O4 Zn1 111.79(10) 1_545 .
P2 O5 Zn2 142.47(16) 2 .
P2 O6 Zn2 128.10(14) 1_565 .
P3 O7 Zn3 132.42(16) . .
P3 O8 Zn3 135.72(16) 3_655 .
P3 O9 Zn3 120.64(14) 3_645 .
P1 O10 Zn3 140.73(15) . .
C1 N1 C2 113.3(4) . .

loop_
_geom_bond_atom_site_label_1
_geom_bond_atom_site_label_2
_geom_bond_distance
_geom_bond_site_symmetry_2
Zn1 O1 1.915(2) .
Zn1 O2 1.931(2) .
Zn1 O4 2.005(2) .
Zn1 O3 2.006(2) .
Zn2 O5 1.905(2) .
Zn2 O6 1.928(2) .
Zn2 O3 1.961(2) .
Zn2 O4 1.995(2) 1_565
Zn3 O8 1.918(3) .
Zn3 O7 1.924(3) .
Zn3 O9 1.929(2) .
Zn3 O10 1.959(2) .
P1 O1 1.520(2) 1_545
P1 O10 1.527(2) .
P1 O2 1.534(2) 3
P1 O4 1.571(2) .
P2 O11 1.501(2) .
P2 O6 1.524(2) 1_545
P2 O5 1.534(2) 2_545
P2 O3 1.577(2) .
P3 O8 1.517(3) 3_655
P3 O9 1.518(3) 3_645
P3 O7 1.525(3) .
P3 O12 1.579(2) .
O1 P1 1.520(2) 1_565
O2 P1 1.534(2) 3
O4 Zn2 1.995(2) 1_545
O5 P2 1.534(2) 2
O6 P2 1.524(2) 1_565
O8 P3 1.517(3) 3_655
O9 P3 1.518(3) 3_645
N1 C1 1.452(6) .
N1 C2 1.469(5) .
